data_4088623
loop_
_publ_author_name
'Zhao, Weizhen'
'Yan, Qing'
'Tsutsumi, Ken'
'Nomura, Kotohiro'

_publ_section_title
;
 Efficient Norbornene (NBE) Incorporation in Ethylene/NBE Copolymerization
 by Half-Titanocene Catalysts Containing Chlorinated Aryloxo Ligands
;
_journal_issue 11
_journal_name_full Organometallics
_journal_page_first 1895
_journal_paper_doi 10.1021/acs.organomet.6b00242
_journal_volume 35
_journal_year 2016
_chemical_formula_moiety 'C11 H7 Cl5 O Ti'
_chemical_formula_sum 'C11 H7 Cl5 O Ti'
_chemical_formula_weight 380.34
_space_group_IT_number 62
_space_group_name_Hall '-P 2ac 2n'
_space_group_name_H-M_alt 'P n m a'
_symmetry_cell_setting orthorhombic
_symmetry_Int_Tables_number 62
_symmetry_space_group_name_Hall '-P 2ac 2n'
_symmetry_space_group_name_H-M 'P n m a'
_atom_sites_solution_hydrogens geom
_atom_sites_solution_primary direct
_atom_sites_solution_secondary difmap
_cell_angle_alpha 90.0000
_cell_angle_beta 90.0000
_cell_angle_gamma 90.0000
_cell_formula_units_Z 4
_cell_length_a 13.010(5)
_cell_length_b 12.359(5)
_cell_length_c 8.615(3)
_cell_measurement_reflns_used 3922
_cell_measurement_temperature 93
_cell_measurement_theta_max 27.50
_cell_measurement_theta_min 3.10
_cell_volume 1385.2(9)
_computing_cell_refinement 'CrystalClear-SM Expert 2.0 r15'
_computing_data_collection 'CrystalClear-SM Expert 2.0 r15 (Rigaku, 2011)'
_computing_data_reduction 'CrystalClear-SM Expert 2.0 r15'
_computing_molecular_graphics 'CrystalStructure 4.0'
_computing_publication_material 'CrystalStructure 4.0 (Rigaku, 2010)'
_computing_structure_refinement 'SHELXL97 (Sheldrick, 2008)'
_computing_structure_solution 'SIR92 (Altomare, et al., 1994)'
_diffrn_ambient_temperature 93
_diffrn_detector_area_resol_mean 6.827
_diffrn_measured_fraction_theta_full 0.990
_diffrn_measured_fraction_theta_max 0.990
_diffrn_measurement_device_type 'Rigaku XtaLAB mini'
_diffrn_measurement_method \w
_diffrn_radiation_type 'Mo K\a'
_diffrn_radiation_wavelength 0.71075
_diffrn_reflns_av_R_equivalents 0.0296
_diffrn_reflns_limit_h_max 16
_diffrn_reflns_limit_h_min -16
_diffrn_reflns_limit_k_max 15
_diffrn_reflns_limit_k_min -16
_diffrn_reflns_limit_l_max 11
_diffrn_reflns_limit_l_min -11
_diffrn_reflns_number 13617
_diffrn_reflns_theta_full 27.48
_diffrn_reflns_theta_max 27.48
_diffrn_standards_number 0
_exptl_absorpt_coefficient_mu 1.562
_exptl_absorpt_correction_type none
_exptl_crystal_colour orange
_exptl_crystal_density_diffrn 1.824
_exptl_crystal_density_method 'not measured'
_exptl_crystal_description block
_exptl_crystal_F_000 752.00
_exptl_crystal_size_max 0.200
_exptl_crystal_size_mid 0.170
_exptl_crystal_size_min 0.120
_refine_diff_density_max 1.520
_refine_diff_density_min -1.540
_refine_ls_extinction_method none
_refine_ls_goodness_of_fit_ref 1.183
_refine_ls_hydrogen_treatment constr
_refine_ls_number_parameters 91
_refine_ls_number_reflns 1644
_refine_ls_number_restraints 6
_refine_ls_R_factor_gt 0.0377
_refine_ls_shift/su_max 0.000
_refine_ls_structure_factor_coef Fsqd
_refine_ls_weighting_details 'w = 1/[\s^2^(Fo^2^)+(0.1695P)^2^+0.0000P] where P=(Fo^2^+2Fc^2^)/3'
_refine_ls_weighting_scheme calc
_refine_ls_wR_factor_ref 0.2223
_reflns_number_gt 1477
_reflns_number_total 1644
_reflns_threshold_expression F^2^>2.0\s(F^2^)
_cod_data_source_file om6b00242_si_002.cif
_cod_data_source_block Ti2
_cod_original_cell_volume 1385.2(10)
_cod_database_code 4088623

loop_
_symmetry_equiv_pos_site_id
_symmetry_equiv_pos_as_xyz
1 +X,+Y,+Z
2 1/2-X,1/2+Y,1/2+Z
3 +X,1/2-Y,+Z
4 1/2-X,-Y,1/2+Z
5 -X,-Y,-Z
6 1/2+X,1/2-Y,1/2-Z
7 -X,1/2+Y,-Z
8 1/2+X,+Y,1/2-Z

loop_
_atom_site_label
_atom_site_type_symbol
_atom_site_fract_x
_atom_site_fract_y
_atom_site_fract_z
_atom_site_U_iso_or_equiv
_atom_site_adp_type
_atom_site_occupancy
_atom_site_symmetry_multiplicity
_atom_site_calc_flag
_atom_site_refinement_flags
Ti1 Ti 0.48315(6) 0.7500 0.18305(9) 0.0163(4) Uani 1.0 4 d .
Cl1 Cl 0.59041(7) 0.60720(9) 0.17270(10) 0.0313(4) Uani 1.0 8 d .
Cl2 Cl 0.36586(7) 0.53253(7) 0.47085(10) 0.0250(4) Uani 1.0 8 d .
Cl3 Cl 0.11541(9) 0.7500 0.86024(13) 0.0246(4) Uani 1.0 4 d .
O1 O 0.4367(2) 0.7500 0.3816(4) 0.0197(8) Uani 1.0 4 d .
C1 C 0.3110(4) 0.7500 0.1160(7) 0.053(2) Uani 1.0 4 d .
C2 C 0.3559(4) 0.6582(5) 0.0472(6) 0.0485(14) Uani 1.0 8 d .
C3 C 0.4270(3) 0.6953(4) -0.0641(4) 0.0285(9) Uani 1.0 8 d .
C4 C 0.3611(3) 0.7500 0.4880(5) 0.0164(9) Uani 1.0 4 d .
C5 C 0.3212(3) 0.6531(3) 0.5461(4) 0.0173(7) Uani 1.0 8 d .
C6 C 0.2459(3) 0.6513(4) 0.6610(4) 0.0214(8) Uani 1.0 8 d .
C7 C 0.2091(3) 0.7500 0.7165(5) 0.0193(10) Uani 1.0 4 d .
H1 H 0.2517 0.7500 0.1898 0.0637 Uiso 1.0 4 calc R
H2 H 0.3345 0.5814 0.0639 0.0582 Uiso 1.0 8 calc R
H3 H 0.4665 0.6484 -0.1375 0.0342 Uiso 1.0 8 calc R
H6 H 0.2203 0.5848 0.7004 0.0256 Uiso 1.0 8 calc R

loop_
_atom_site_aniso_label
_atom_site_aniso_U_11
_atom_site_aniso_U_22
_atom_site_aniso_U_33
_atom_site_aniso_U_12
_atom_site_aniso_U_13
_atom_site_aniso_U_23
Ti1 0.0113(6) 0.0273(6) 0.0104(6) 0.0000 -0.0000(3) 0.0000
Cl1 0.0273(6) 0.0424(7) 0.0241(6) 0.0144(4) 0.0057(4) 0.0037(4)
Cl2 0.0277(6) 0.0249(6) 0.0223(6) 0.0043(4) 0.0020(3) -0.0010(3)
Cl3 0.0162(6) 0.0437(9) 0.0141(6) 0.0000 0.0036(4) 0.0000
O1 0.0137(15) 0.0326(18) 0.0130(16) 0.0000 0.0009(12) 0.0000
C1 0.014(3) 0.124(6) 0.021(3) 0.0000 -0.005(2) 0.0000
C2 0.044(3) 0.068(4) 0.033(3) -0.034(3) -0.0232(19) 0.015(3)
C3 0.0320(19) 0.035(2) 0.0180(16) -0.0006(16) -0.0103(15) -0.0045(15)
C4 0.012(2) 0.026(3) 0.011(2) 0.0000 -0.0019(15) 0.0000
C5 0.0159(15) 0.0228(17) 0.0133(14) 0.0012(13) -0.0022(10) -0.0001(12)
C6 0.0176(16) 0.034(2) 0.0127(14) -0.0033(14) -0.0015(12) 0.0012(13)
C7 0.014(2) 0.033(3) 0.0103(19) 0.0000 0.0007(16) 0.0000

loop_
_atom_type_symbol
_atom_type_description
_atom_type_scat_dispersion_real
_atom_type_scat_dispersion_imag
_atom_type_scat_source
C C 0.0033 0.0016
;
International Tables for Crystallography
(1992, Vol. C, Tables 4.2.6.8 and 6.1.1.4)
;
H H 0.0000 0.0000
;
International Tables for Crystallography
(1992, Vol. C, Table 6.1.1.4)
;
Cl Cl 0.1484 0.1585
;
International Tables for Crystallography
(1992, Vol. C, Tables 4.2.6.8 and 6.1.1.4)
;
O O 0.0106 0.0060
;
International Tables for Crystallography
(1992, Vol. C, Tables 4.2.6.8 and 6.1.1.4)
;
Ti Ti 0.2776 0.4457
;
International Tables for Crystallography
(1992, Vol. C, Tables 4.2.6.8 and 6.1.1.4)
;

loop_
_geom_angle_atom_site_label_1
_geom_angle_atom_site_label_2
_geom_angle_atom_site_label_3
_geom_angle
_geom_angle_publ_flag
_geom_angle_site_symmetry_1
_geom_angle_site_symmetry_3
Cl1 Ti1 Cl1 103.22(6) yes . 3_565
Cl1 Ti1 O1 104.11(7) yes . .
Cl1 Ti1 C1 126.17(5) yes . .
Cl1 Ti1 C2 92.23(15) yes . .
Cl1 Ti1 C2 143.55(14) yes . 3_565
Cl1 Ti1 C3 86.07(11) yes . .
Cl1 Ti1 C3 112.46(11) yes . 3_565
Cl1 Ti1 O1 104.11(7) yes 3_565 .
Cl1 Ti1 C1 126.17(5) yes 3_565 .
Cl1 Ti1 C2 143.55(14) yes 3_565 .
Cl1 Ti1 C2 92.23(15) yes 3_565 3_565
Cl1 Ti1 C3 112.46(11) yes 3_565 .
Cl1 Ti1 C3 86.07(11) yes 3_565 3_565
O1 Ti1 C1 85.00(18) yes . .
O1 Ti1 C2 103.76(15) yes . .
O1 Ti1 C2 103.76(15) yes . 3_565
O1 Ti1 C3 138.65(13) yes . .
O1 Ti1 C3 138.65(13) yes . 3_565
C1 Ti1 C2 35.34(16) yes . .
C1 Ti1 C2 35.34(16) yes . 3_565
C1 Ti1 C3 58.18(17) yes . .
C1 Ti1 C3 58.18(17) yes . 3_565
C2 Ti1 C2 58.5(2) yes . 3_565
C2 Ti1 C3 35.08(15) yes . .
C2 Ti1 C3 57.48(17) yes . 3_565
C2 Ti1 C3 57.48(17) yes 3_565 .
C2 Ti1 C3 35.08(15) yes 3_565 3_565
C3 Ti1 C3 33.41(15) yes . 3_565
Ti1 O1 C4 152.4(3) yes . .
Ti1 C1 C2 72.7(3) yes . .
Ti1 C1 C2 72.7(3) yes . 3_565
C2 C1 C2 107.4(5) yes . 3_565
Ti1 C2 C1 71.9(3) yes . .
Ti1 C2 C3 73.5(3) yes . .
C1 C2 C3 107.3(5) yes . .
Ti1 C3 C2 71.4(3) yes . .
Ti1 C3 C3 73.3(3) yes . 3_565
C2 C3 C3 109.0(4) yes . 3_565
O1 C4 C5 121.1(2) yes . .
O1 C4 C5 121.1(2) yes . 3_565
C5 C4 C5 117.9(4) yes . 3_565
Cl2 C5 C4 118.7(3) yes . .
Cl2 C5 C6 119.4(3) yes . .
C4 C5 C6 122.0(4) yes . .
C5 C6 C7 118.1(4) yes . .
Cl3 C7 C6 119.0(2) yes . .
Cl3 C7 C6 119.0(2) yes . 3_565
C6 C7 C6 122.0(4) yes . 3_565
Ti1 C1 H1 126.048 no . .
C2 C1 H1 126.057 no . .
C2 C1 H1 126.057 no 3_565 .
Ti1 C2 H2 126.133 no . .
C1 C2 H2 126.109 no . .
C3 C2 H2 126.140 no . .
Ti1 C3 H3 125.406 no . .
C2 C3 H3 125.396 no . .
C3 C3 H3 125.409 no 3_565 .
C5 C6 H6 120.940 no . .
C7 C6 H6 120.940 no . .

loop_
_geom_bond_atom_site_label_1
_geom_bond_atom_site_label_2
_geom_bond_distance
_geom_bond_publ_flag
_geom_bond_site_symmetry_2
Ti1 Cl1 2.2517(14) yes .
Ti1 Cl1 2.2517(14) yes 3_565
Ti1 O1 1.814(4) yes .
Ti1 C1 2.313(6) yes .
Ti1 C2 2.323(6) yes .
Ti1 C2 2.323(6) yes 3_565
Ti1 C3 2.350(4) yes .
Ti1 C3 2.350(4) yes 3_565
Cl2 C5 1.726(4) yes .
Cl3 C7 1.738(5) yes .
O1 C4 1.344(5) yes .
C1 C2 1.407(7) yes .
C1 C2 1.407(7) yes 3_565
C2 C3 1.409(7) yes .
C3 C3 1.351(6) yes 3_565
C4 C5 1.398(4) yes .
C4 C5 1.398(4) yes 3_565
C5 C6 1.393(5) yes .
C6 C7 1.395(5) yes .
C1 H1 0.999 no .
C2 H2 1.000 no .
C3 H3 1.000 no .
C6 H6 0.950 no .

loop_
_geom_contact_atom_site_label_1
_geom_contact_atom_site_label_2
_geom_contact_distance
_geom_contact_publ_flag
_geom_contact_site_symmetry_2
Cl2 O1 2.9435(18) no .
C1 C4 3.270(8) no .
C4 C6 2.440(5) no 3_565
C4 C7 2.790(6) no .
C5 C6 2.790(5) no 3_565
Cl1 Cl2 3.5687(16) no 5_666
Cl1 C5 3.590(4) no 8_555
Cl1 C6 3.557(4) no 8_555
Cl2 Cl1 3.5687(16) no 5_666
Cl3 O1 3.217(4) no 6_466
Cl3 C1 3.366(6) no 1_556
Cl3 C4 3.558(5) no 6_466
O1 Cl3 3.217(4) no 6_566
C1 Cl3 3.366(6) no 1_554
C3 C6 3.385(5) no 1_554
C3 C7 3.473(6) no 1_554
C4 Cl3 3.558(5) no 6_566
C5 Cl1 3.590(4) no 8_455
C6 Cl1 3.557(4) no 8_455
C6 C3 3.385(5) no 1_556
C7 C3 3.473(6) no 1_556
C7 C3 3.473(6) no 3_566
Ti1 H2 3.0226 no 3_565
Ti1 H3 3.0409 no 3_565
Cl1 H2 3.4732 no .
Cl1 H3 3.1620 no .
Cl2 H2 3.5812 no .
Cl2 H6 2.8132 no .
Cl3 H6 2.8156 no .
Cl3 H6 2.8156 no 3_565
O1 H1 2.9194 no .
C1 H2 2.1537 no 3_565
C1 H3 3.2308 no .
C1 H3 3.2308 no 3_565
C2 H2 3.2335 no 3_565
C2 H3 3.2109 no 3_565
C3 H1 3.2310 no .
C3 H2 3.2059 no 3_565
C4 H1 2.9370 no .
C4 H6 3.2975 no .
C4 H6 3.2975 no 3_565
C5 H1 3.4169 no .
C6 H6 3.2960 no 3_565
C7 H6 2.0518 no 3_565
H1 H2 2.5847 no .
H1 H2 2.5847 no 3_565
H2 H3 2.5777 no .
H3 H3 2.5101 no 3_565
Cl1 H1 2.9871 no 6_565
Cl1 H2 3.2463 no 5_665
Cl1 H3 3.2594 no 5_665
Cl1 H6 3.5907 no 5_666
Cl2 H2 3.0693 no 4_565
Cl2 H6 2.9644 no 4_564
Cl3 H1 3.3473 no 1_556
Cl3 H3 3.0016 no 6_465
Cl3 H3 3.0016 no 8_455
C2 H6 3.5870 no 1_554
C2 H6 3.4269 no 4_564
C5 H2 3.5390 no 4_565
C5 H3 3.3181 no 1_556
C6 H2 3.1725 no 4_565
C6 H3 3.3553 no 1_556
C7 H3 3.4638 no 6_465
C7 H3 3.4638 no 8_455
H1 Cl1 2.9871 no 6_465
H1 Cl1 2.9871 no 8_455
H1 Cl3 3.3473 no 1_554
H2 Cl1 3.2463 no 5_665
H2 Cl2 3.0693 no 4_564
H2 C5 3.5390 no 4_564
H2 C6 3.1725 no 4_564
H2 H6 3.4668 no 1_554
H2 H6 2.4715 no 4_564
H3 Cl1 3.2594 no 5_665
H3 Cl3 3.0016 no 6_565
H3 C5 3.3181 no 1_554
H3 C6 3.3553 no 1_554
H3 C7 3.4638 no 6_565
H3 H6 3.5828 no 1_554
H3 H6 3.4365 no 8_555
H6 Cl1 3.5907 no 5_666
H6 Cl2 2.9644 no 4_565
H6 C2 3.5870 no 1_556
H6 C2 3.4269 no 4_565
H6 H2 3.4668 no 1_556
H6 H2 2.4715 no 4_565
H6 H3 3.5828 no 1_556
H6 H3 3.4365 no 8_455

loop_
_geom_torsion_atom_site_label_1
_geom_torsion_atom_site_label_2
_geom_torsion_atom_site_label_3
_geom_torsion_atom_site_label_4
_geom_torsion
_geom_torsion_publ_flag
_geom_torsion_site_symmetry_1
_geom_torsion_site_symmetry_3
_geom_torsion_site_symmetry_4
Cl1 Ti1 O1 C4 -126.08(4) no . . .
Cl1 Ti1 C1 C2 -18.6(3) no . . .
Cl1 Ti1 C1 C2 -133.75(9) no . . 3_565
Cl1 Ti1 C2 C1 165.09(17) no . . .
Cl1 Ti1 C2 C3 -79.9(2) no . . .
Cl1 Ti1 C2 C1 78.9(3) no . 3_565 .
Cl1 Ti1 C2 C3 -36.0(4) no . 3_565 3_565
Cl1 Ti1 C3 C2 99.54(15) no . . .
Cl1 Ti1 C3 C3 -143.10(15) no . . 3_565
Cl1 Ti1 C3 C2 157.78(12) no . 3_565 3_565
Cl1 Ti1 C3 C3 40.41(18) no . 3_565 .
Cl1 Ti1 O1 C4 126.08(4) no 3_565 . .
Cl1 Ti1 C1 C2 133.75(9) no 3_565 . .
Cl1 Ti1 C1 C2 18.6(3) no 3_565 . 3_565
Cl1 Ti1 C2 C1 -78.9(3) no 3_565 . .
Cl1 Ti1 C2 C3 36.0(4) no 3_565 . .
Cl1 Ti1 C2 C1 -165.09(17) no 3_565 3_565 .
Cl1 Ti1 C2 C3 79.9(2) no 3_565 3_565 3_565
Cl1 Ti1 C3 C2 -157.78(12) no 3_565 . .
Cl1 Ti1 C3 C3 -40.41(18) no 3_565 . 3_565
Cl1 Ti1 C3 C2 -99.54(15) no 3_565 3_565 3_565
Cl1 Ti1 C3 C3 143.10(15) no 3_565 3_565 .
O1 Ti1 C1 C2 -122.41(18) no . . .
O1 Ti1 C1 C2 122.41(18) no . . 3_565
C1 Ti1 O1 C4 0.0 no . . .
O1 Ti1 C2 C1 60.0(2) no . . .
O1 Ti1 C2 C3 174.95(17) no . . .
C2 Ti1 O1 C4 -30.18(15) no . . .
O1 Ti1 C2 C1 -60.0(2) no . 3_565 .
O1 Ti1 C2 C3 -174.95(17) no . 3_565 3_565
C2 Ti1 O1 C4 30.18(15) no 3_565 . .
O1 Ti1 C3 C2 -7.4(3) no . . .
O1 Ti1 C3 C3 109.94(17) no . . 3_565
C3 Ti1 O1 C4 -25.79(16) no . . .
O1 Ti1 C3 C2 7.4(3) no . 3_565 3_565
O1 Ti1 C3 C3 -109.94(17) no . 3_565 .
C3 Ti1 O1 C4 25.79(16) no 3_565 . .
C1 Ti1 C2 C1 0.0(3) no . . .
C1 Ti1 C2 C3 115.0(4) no . . .
C2 Ti1 C1 C2 0.0(2) no . . .
C2 Ti1 C1 C2 -115.2(5) no . . 3_565
C1 Ti1 C2 C1 -0.0(3) no . 3_565 .
C1 Ti1 C2 C3 -115.0(4) no . 3_565 3_565
C2 Ti1 C1 C2 115.2(5) no 3_565 . .
C2 Ti1 C1 C2 -0.0(2) no 3_565 . 3_565
C1 Ti1 C3 C2 -38.10(12) no . . .
C1 Ti1 C3 C3 79.27(16) no . . 3_565
C3 Ti1 C1 C2 37.81(19) no . . .
C3 Ti1 C1 C2 -77.4(3) no . . 3_565
C1 Ti1 C3 C2 38.10(12) no . 3_565 3_565
C1 Ti1 C3 C3 -79.27(16) no . 3_565 .
C3 Ti1 C1 C2 77.4(3) no 3_565 . .
C3 Ti1 C1 C2 -37.81(19) no 3_565 . 3_565
C2 Ti1 C2 C1 37.89(19) no . 3_565 .
C2 Ti1 C2 C3 -77.1(3) no . 3_565 3_565
C2 Ti1 C2 C1 -37.89(19) no 3_565 . .
C2 Ti1 C2 C3 77.1(3) no 3_565 . .
C2 Ti1 C3 C2 0.0(3) no . . .
C2 Ti1 C3 C3 117.4(4) no . . 3_565
C3 Ti1 C2 C1 -115.0(4) no . . .
C3 Ti1 C2 C3 0.00(18) no . . .
C2 Ti1 C3 C2 80.1(2) no . 3_565 3_565
C2 Ti1 C3 C3 -37.25(19) no . 3_565 .
C3 Ti1 C2 C1 -79.5(3) no 3_565 . .
C3 Ti1 C2 C3 35.45(18) no 3_565 . .
C2 Ti1 C3 C2 -80.1(2) no 3_565 . .
C2 Ti1 C3 C3 37.25(19) no 3_565 . 3_565
C3 Ti1 C2 C1 79.5(3) no . 3_565 .
C3 Ti1 C2 C3 -35.45(18) no . 3_565 3_565
C2 Ti1 C3 C2 -0.0(3) no 3_565 3_565 3_565
C2 Ti1 C3 C3 -117.4(4) no 3_565 3_565 .
C3 Ti1 C2 C1 115.0(4) no 3_565 3_565 .
C3 Ti1 C2 C3 -0.00(18) no 3_565 3_565 3_565
C3 Ti1 C3 C2 117.4(3) no . 3_565 3_565
C3 Ti1 C3 C3 0.00(17) no . 3_565 .
C3 Ti1 C3 C2 -117.4(3) no 3_565 . .
C3 Ti1 C3 C3 0.00(17) no 3_565 . 3_565
Ti1 O1 C4 C5 90.6(4) no . . .
Ti1 O1 C4 C5 -90.6(4) no . . 3_565
Ti1 C1 C2 Ti1 0.000(18) no . . .
Ti1 C1 C2 C3 -65.6(3) no . . .
Ti1 C1 C2 Ti1 -0.000(17) no . 3_565 .
Ti1 C1 C2 C3 65.6(3) no . 3_565 3_565
C2 C1 C2 Ti1 -64.9(4) no . 3_565 .
C2 C1 C2 C3 0.6(6) no . 3_565 3_565
C2 C1 C2 Ti1 64.9(4) no 3_565 . .
C2 C1 C2 C3 -0.6(6) no 3_565 . .
Ti1 C2 C3 Ti1 0.000(11) no . . .
Ti1 C2 C3 C3 -64.1(3) no . . 3_565
C1 C2 C3 Ti1 64.5(4) no . . .
C1 C2 C3 C3 0.4(5) no . . 3_565
Ti1 C3 C3 Ti1 0.00(2) no . 3_565 .
Ti1 C3 C3 C2 -62.9(3) no . 3_565 3_565
C2 C3 C3 Ti1 62.9(3) no . 3_565 .
C2 C3 C3 C2 0.0(5) no . 3_565 3_565
O1 C4 C5 Cl2 -3.5(5) no . . .
O1 C4 C5 C6 177.3(3) no . . .
O1 C4 C5 Cl2 3.5(5) no . 3_565 3_565
O1 C4 C5 C6 -177.3(3) no . 3_565 3_565
C5 C4 C5 Cl2 -177.6(3) no . 3_565 3_565
C5 C4 C5 C6 1.6(5) no . 3_565 3_565
C5 C4 C5 Cl2 177.6(3) no 3_565 . .
C5 C4 C5 C6 -1.6(5) no 3_565 . .
Cl2 C5 C6 C7 -178.2(2) no . . .
C4 C5 C6 C7 1.0(5) no . . .
C5 C6 C7 Cl3 -179.8(3) no . . .
C5 C6 C7 C6 -0.3(6) no . . 3_565
